data_7714192
loop_
_publ_author_name
'Arunachalam, Abirami'
'Umapathy, Devan'
'Rengan, Ramesh'
'Arockiam, Antony Joeph Velanganni'
'Ma\/lecki, Jan Grzegorz'

_publ_section_title
;
 Naphthoyl Benzhydrazine - Decorated Binuclear Arene Ru(II) Complexes as
 Anticancer Agents Targeting Human Breast Cancer Cells
;
_journal_name_full 'Dalton Transactions'
_journal_paper_doi 10.1039/D3DT02552G
_journal_year 2023
_chemical_formula_moiety 'C38 H39 Cl3 N2 O2 Ru2, C H2 Cl2'
_chemical_formula_sum 'C39 H41 Cl5 N2 O2 Ru2'
_chemical_formula_weight 949.13
_space_group_crystal_system monoclinic
_space_group_IT_number 14
_space_group_name_Hall '-P 2yn'
_space_group_name_H-M_alt 'P 1 21/n 1'
_atom_sites_solution_hydrogens geom
_atom_sites_solution_primary direct
_audit_creation_date 2023-05-10
_audit_creation_method
;
Olex2 1.5
(compiled 2023.03.06 svn.rbb2c1857 for OlexSys, GUI svn.r6748)
;
_audit_update_record
;
2023-05-10 deposited with the CCDC.	2023-10-12 downloaded from the CCDC.
;
_cell_angle_alpha 90
_cell_angle_beta 93.269(3)
_cell_angle_gamma 90
_cell_formula_units_Z 4
_cell_length_a 9.2299(3)
_cell_length_b 23.8454(14)
_cell_length_c 17.9871(7)
_cell_measurement_reflns_used 7196
_cell_measurement_temperature 295(2)
_cell_measurement_theta_max 28.8610
_cell_measurement_theta_min 4.0100
_cell_volume 3952.4(3)
_computing_cell_refinement 'CrysAlisPro 1.171.42.49 (Rigaku OD, 2022)'
_computing_data_collection 'CrysAlisPro 1.171.42.49 (Rigaku OD, 2022)'
_computing_data_reduction 'CrysAlisPro 1.171.42.49 (Rigaku OD, 2022)'
_computing_molecular_graphics 'Olex2 1.5 (Dolomanov et al., 2009)'
_computing_publication_material 'Olex2 1.5 (Dolomanov et al., 2009)'
_computing_structure_refinement 'SHELXL 2019/3 (Sheldrick, 2015)'
_computing_structure_solution 'SHELXS  (Sheldrick, 2008)'
_diffrn_ambient_temperature 295(2)
_diffrn_detector 'CCD plate'
_diffrn_detector_area_resol_mean 10.4015
_diffrn_detector_type Atlas
_diffrn_measured_fraction_theta_full 0.998
_diffrn_measured_fraction_theta_max 0.847
_diffrn_measurement_details
;
List of Runs (angles in degrees, time in seconds):

  # Type    Start    End  Width  t~exp~   \w     \q     \k     \f   Frames
#--------------------------------------------------------------------------
  1  \w    -82.00 -10.00   1.00   38.40    --  -10.68 -57.00-180.00   72
  2  \w    -15.00  61.00   1.00   38.40    --  -10.68  38.00 120.00   76
  3  \w    -10.00  39.00   1.00   38.40    --   10.68  77.00   0.00   49
;
_diffrn_measurement_device 'four-circle diffractometer'
_diffrn_measurement_device_type 'Xcalibur, Atlas, Gemini ultra'
_diffrn_measurement_method '\w scans'
_diffrn_orient_matrix_type 'CrysAlisPro convention (1999,Acta A55,543-557)'
_diffrn_orient_matrix_UB_11 -0.0183359000
_diffrn_orient_matrix_UB_12 -0.0229983000
_diffrn_orient_matrix_UB_13 -0.0237333000
_diffrn_orient_matrix_UB_21 0.0520088000
_diffrn_orient_matrix_UB_22 0.0089875000
_diffrn_orient_matrix_UB_23 -0.0249826000
_diffrn_orient_matrix_UB_31 0.0537198000
_diffrn_orient_matrix_UB_32 -0.0165535000
_diffrn_orient_matrix_UB_33 0.0193463000
_diffrn_radiation_monochromator graphite
_diffrn_radiation_probe x-ray
_diffrn_radiation_type 'Mo K\a'
_diffrn_radiation_wavelength 0.71073
_diffrn_reflns_av_R_equivalents 0.0385
_diffrn_reflns_av_unetI/netI 0.0589
_diffrn_reflns_Laue_measured_fraction_full 0.998
_diffrn_reflns_Laue_measured_fraction_max 0.847
_diffrn_reflns_limit_h_max 12
_diffrn_reflns_limit_h_min -10
_diffrn_reflns_limit_k_max 31
_diffrn_reflns_limit_k_min -23
_diffrn_reflns_limit_l_max 18
_diffrn_reflns_limit_l_min -23
_diffrn_reflns_number 20949
_diffrn_reflns_point_group_measured_fraction_full 0.998
_diffrn_reflns_point_group_measured_fraction_max 0.847
_diffrn_reflns_theta_full 25.242
_diffrn_reflns_theta_max 29.407
_diffrn_reflns_theta_min 3.367
_diffrn_source 'fine-focus sealed X-ray tube'
_diffrn_source_type 'Enhance (Mo) X-ray Source'
_exptl_absorpt_coefficient_mu 1.138
_exptl_absorpt_correction_T_max 1.00000
_exptl_absorpt_correction_T_min 0.72620
_exptl_absorpt_correction_type multi-scan
_exptl_absorpt_process_details
;
CrysAlisPro 1.171.42.49 (Rigaku Oxford Diffraction, 2022)
Empirical absorption correction using spherical harmonics,
implemented in SCALE3 ABSPACK scaling algorithm.
;
_exptl_crystal_colour red
_exptl_crystal_colour_primary red
_exptl_crystal_density_diffrn 1.595
_exptl_crystal_description plate
_exptl_crystal_F_000 1912
_exptl_crystal_size_max 0.26
_exptl_crystal_size_mid 0.12
_exptl_crystal_size_min 0.04
_refine_diff_density_max 1.042
_refine_diff_density_min -0.855
_refine_diff_density_rms 0.102
_refine_ls_extinction_method none
_refine_ls_goodness_of_fit_ref 1.060
_refine_ls_hydrogen_treatment constr
_refine_ls_matrix_type full
_refine_ls_number_parameters 468
_refine_ls_number_reflns 9263
_refine_ls_number_restraints 0
_refine_ls_restrained_S_all 1.060
_refine_ls_R_factor_all 0.1066
_refine_ls_R_factor_gt 0.0611
_refine_ls_shift/su_max 0.001
_refine_ls_shift/su_mean 0.000
_refine_ls_structure_factor_coef Fsqd
_refine_ls_weighting_details 'w=1/[\s^2^(Fo^2^)+(0.0378P)^2^+11.9531P] where P=(Fo^2^+2Fc^2^)/3'
_refine_ls_weighting_scheme calc
_refine_ls_wR_factor_gt 0.1208
_refine_ls_wR_factor_ref 0.1433
_reflns_Friedel_coverage 0.000
_reflns_number_gt 5837
_reflns_number_total 9263
_reflns_threshold_expression 'I > 2\s(I)'
_cod_data_source_file d3dt02552g2.cif
_cod_data_source_block aanp3a
_cod_original_cell_volume 3952.3(3)
_cod_database_code 7714192
_shelx_shelxl_version_number 2019/3
_chemical_oxdiff_formula 'C39 H41 Cl5 N2 O2 Ru2'
_shelx_space_group_comment
;
The symmetry employed for this shelxl refinement is uniquely defined
by the following loop, which should always be used as a source of
symmetry information in preference to the above space-group names.
They are only intended as comments.
;
_olex2_refinement_description
;
1. Others
 Sof(C28)=Sof(H28A)=Sof(H28B)=Sof(H28C)=1-FVAR(1)
 Sof(C28A)=Sof(H28D)=Sof(H28E)=Sof(H28F)=FVAR(1)
2.a Ternary CH refined with riding coordinates:
 C26(H26), C36(H36)
2.b Secondary CH2 refined with riding coordinates:
 C39(H39A,H39B)
2.c Aromatic/amide H refined with riding coordinates:
 C3(H3), C4(H4), C5(H5), C7(H7), C8(H8), C9(H9), C10(H10), C14(H14), C15(H15),
 C17(H17), C18(H18), C20(H20), C21(H21), C23(H23), C24(H24), C30(H30), C31(H31),
  C33(H33), C34(H34)
2.d Idealised Me refined as rotating group:
 C25(H25A,H25B,H25C), C27(H27A,H27B,H27C), C35(H35A,H35B,H35C), C37(H37A,H37B,
 H37C), C38(H38A,H38B,H38C), C28(H28A,H28B,H28C), C28A(H28D,H28E,H28F)
;
_olex2_submission_special_instructions 'No special instructions were received'
_oxdiff_exptl_absorpt_empirical_details
;
Empirical correction (ABSPACK) includes:
- Absorption correction using spherical harmonics
- Frame scaling
;
_oxdiff_exptl_absorpt_empirical_full_max 1.321
_oxdiff_exptl_absorpt_empirical_full_min 0.833

loop_
_space_group_symop_operation_xyz
'x, y, z'
'-x+1/2, y+1/2, -z+1/2'
'-x, -y, -z'
'x-1/2, -y-1/2, z-1/2'

loop_
_atom_site_label
_atom_site_type_symbol
_atom_site_fract_x
_atom_site_fract_y
_atom_site_fract_z
_atom_site_U_iso_or_equiv
_atom_site_adp_type
_atom_site_occupancy
_atom_site_site_symmetry_order
_atom_site_calc_flag
_atom_site_refinement_flags_posn
_atom_site_refinement_flags_adp
_atom_site_refinement_flags_occupancy
_atom_site_disorder_assembly
_atom_site_disorder_group
Ru1 Ru 0.56222(4) 0.63679(2) 0.28345(2) 0.03683(13) Uani 1 1 d . . . . .
Ru2 Ru 1.02115(4) 0.63811(2) 0.15568(2) 0.04473(15) Uani 1 1 d . . . . .
Cl1 Cl 0.54381(16) 0.54072(7) 0.24170(10) 0.0601(4) Uani 1 1 d . . . . .
Cl2 Cl 1.04181(17) 0.73270(8) 0.20353(10) 0.0667(5) Uani 1 1 d . . . . .
Cl3 Cl 0.9088(3) 0.55660(12) 0.61761(11) 0.1119(9) Uani 1 1 d . . . . .
O1 O 0.5590(3) 0.65638(18) 0.17188(19) 0.0467(10) Uani 1 1 d . . . . .
O2 O 1.0247(3) 0.61599(18) 0.2663(2) 0.0479(10) Uani 1 1 d . . . . .
N1 N 0.8034(4) 0.6438(2) 0.1816(2) 0.0405(11) Uani 1 1 d . . . . .
N2 N 0.7794(4) 0.6310(2) 0.2574(2) 0.0364(10) Uani 1 1 d . . . . .
C1 C 0.6842(5) 0.6575(3) 0.1441(3) 0.0417(13) Uani 1 1 d . . . . .
C2 C 0.6847(5) 0.6790(3) 0.0664(3) 0.0449(14) Uani 1 1 d . . . . .
C3 C 0.7509(6) 0.7299(3) 0.0531(4) 0.0561(17) Uani 1 1 d . . . . .
H3 H 0.799540 0.748807 0.092198 0.067 Uiso 1 1 calc R U . . .
C4 C 0.7455(7) 0.7531(3) -0.0185(4) 0.0634(19) Uani 1 1 d . . . . .
H4 H 0.791361 0.787109 -0.026426 0.076 Uiso 1 1 calc R U . . .
C5 C 0.6753(7) 0.7269(3) -0.0755(4) 0.0650(19) Uani 1 1 d . . . . .
H5 H 0.672098 0.743215 -0.122515 0.078 Uiso 1 1 calc R U . . .
C6 C 0.6048(6) 0.6742(3) -0.0654(3) 0.0551(17) Uani 1 1 d . . . . .
C7 C 0.5301(8) 0.6468(4) -0.1250(4) 0.077(2) Uani 1 1 d . . . . .
H7 H 0.526392 0.662737 -0.172244 0.092 Uiso 1 1 calc R U . . .
C8 C 0.4631(10) 0.5969(4) -0.1139(4) 0.090(3) Uani 1 1 d . . . . .
H8 H 0.414030 0.578848 -0.153661 0.108 Uiso 1 1 calc R U . . .
C9 C 0.4674(8) 0.5724(3) -0.0428(4) 0.076(2) Uani 1 1 d . . . . .
H9 H 0.420668 0.538410 -0.035818 0.091 Uiso 1 1 calc R U . . .
C10 C 0.5400(6) 0.5983(3) 0.0164(4) 0.0570(16) Uani 1 1 d . . . . .
H10 H 0.543802 0.581354 0.063094 0.068 Uiso 1 1 calc R U . . .
C11 C 0.6089(5) 0.6503(3) 0.0070(3) 0.0451(14) Uani 1 1 d . . . . .
C12 C 0.8996(5) 0.6175(2) 0.2945(3) 0.0388(12) Uani 1 1 d . . . . .
C13 C 0.8976(5) 0.6018(3) 0.3748(3) 0.0423(13) Uani 1 1 d . . . . .
C14 C 0.8366(6) 0.5525(3) 0.3976(4) 0.0540(16) Uani 1 1 d . . . . .
H14 H 0.791847 0.528510 0.362547 0.065 Uiso 1 1 calc R U . . .
C15 C 0.8413(8) 0.5383(3) 0.4721(4) 0.0676(19) Uani 1 1 d . . . . .
H15 H 0.801827 0.504613 0.487346 0.081 Uiso 1 1 calc R U . . .
C16 C 0.9043(8) 0.5743(4) 0.5229(4) 0.071(2) Uani 1 1 d . . . . .
C17 C 0.9670(8) 0.6226(4) 0.5020(4) 0.074(2) Uani 1 1 d . . . . .
H17 H 1.010581 0.646536 0.537446 0.089 Uiso 1 1 calc R U . . .
C18 C 0.9656(7) 0.6360(3) 0.4273(4) 0.0608(18) Uani 1 1 d . . . . .
H18 H 1.011308 0.668529 0.412349 0.073 Uiso 1 1 calc R U . . .
C19 C 0.4460(6) 0.6173(3) 0.3849(3) 0.0538(16) Uani 1 1 d . . . . .
C20 C 0.3476(6) 0.6408(3) 0.3299(4) 0.0573(18) Uani 1 1 d . . . . .
H20 H 0.261705 0.622195 0.316126 0.069 Uiso 1 1 calc R U . . .
C21 C 0.3794(6) 0.6917(3) 0.2965(4) 0.0558(17) Uani 1 1 d . . . . .
H21 H 0.313666 0.706567 0.260700 0.067 Uiso 1 1 calc R U . . .
C22 C 0.5102(7) 0.7217(3) 0.3159(4) 0.0586(17) Uani 1 1 d . . . . .
C23 C 0.6051(6) 0.6968(3) 0.3696(3) 0.0494(15) Uani 1 1 d . . . . .
H23 H 0.692605 0.714601 0.382570 0.059 Uiso 1 1 calc R U . . .
C24 C 0.5734(6) 0.6463(3) 0.4043(3) 0.0538(17) Uani 1 1 d . . . . .
H24 H 0.638255 0.631900 0.440932 0.065 Uiso 1 1 calc R U . . .
C25 C 0.4171(10) 0.5602(4) 0.4182(5) 0.098(3) Uani 1 1 d . . . . .
H25A H 0.370544 0.536551 0.380834 0.147 Uiso 1 1 calc R U . . .
H25B H 0.355066 0.564445 0.458904 0.147 Uiso 1 1 calc R U . . .
H25C H 0.507219 0.543572 0.435890 0.147 Uiso 1 1 calc R U . . .
C26 C 0.5421(11) 0.7763(4) 0.2779(7) 0.109(3) Uani 1 1 d . . . . .
H26 H 0.512970 0.770164 0.225293 0.131 Uiso 1 1 calc R U . A 2
C27 C 0.6899(14) 0.7923(6) 0.2785(9) 0.180(7) Uani 1 1 d . . . . .
H27A H 0.702464 0.819637 0.240198 0.269 Uiso 1 1 calc R U . . .
H27B H 0.748417 0.759969 0.269559 0.269 Uiso 1 1 calc R U . . .
H27C H 0.719055 0.808140 0.326074 0.269 Uiso 1 1 calc R U . . .
C29 C 1.1371(7) 0.6600(4) 0.0548(4) 0.077(2) Uani 1 1 d . . . . .
C30 C 1.0102(7) 0.6302(5) 0.0348(4) 0.085(3) Uani 1 1 d . . . . .
H30 H 0.944674 0.644500 -0.001578 0.102 Uiso 1 1 calc R U . . .
C31 C 0.9803(7) 0.5778(4) 0.0697(4) 0.081(3) Uani 1 1 d . . . . .
H31 H 0.893677 0.559271 0.057234 0.098 Uiso 1 1 calc R U . . .
C32 C 1.0802(8) 0.5542(4) 0.1226(4) 0.070(2) Uani 1 1 d . . . . .
C33 C 1.2092(6) 0.5854(4) 0.1402(4) 0.068(2) Uani 1 1 d . . . . .
H33 H 1.278620 0.570705 0.174229 0.082 Uiso 1 1 calc R U . . .
C34 C 1.2341(6) 0.6362(4) 0.1087(4) 0.067(2) Uani 1 1 d . . . . .
H34 H 1.318143 0.655708 0.123411 0.081 Uiso 1 1 calc R U . . .
C35 C 1.1643(11) 0.7166(5) 0.0227(6) 0.124(4) Uani 1 1 d . . . . .
H35A H 1.074022 0.732644 0.003958 0.186 Uiso 1 1 calc R U . . .
H35B H 1.228452 0.713035 -0.017235 0.186 Uiso 1 1 calc R U . . .
H35C H 1.207879 0.740488 0.060651 0.186 Uiso 1 1 calc R U . . .
C36 C 1.0600(10) 0.4999(4) 0.1673(6) 0.106(3) Uani 1 1 d . . . . .
H36 H 1.082992 0.509077 0.219784 0.127 Uiso 1 1 calc R U . . .
C37 C 1.1714(13) 0.4565(5) 0.1453(8) 0.167(6) Uani 1 1 d . . . . .
H37A H 1.151833 0.445986 0.094242 0.251 Uiso 1 1 calc R U . . .
H37B H 1.165345 0.424044 0.176503 0.251 Uiso 1 1 calc R U . . .
H37C H 1.267001 0.472325 0.151424 0.251 Uiso 1 1 calc R U . . .
C38 C 0.9084(11) 0.4802(5) 0.1617(8) 0.157(5) Uani 1 1 d . . . . .
H38A H 0.846302 0.508798 0.179922 0.235 Uiso 1 1 calc R U . . .
H38B H 0.899939 0.446823 0.191021 0.235 Uiso 1 1 calc R U . . .
H38C H 0.880188 0.472159 0.110659 0.235 Uiso 1 1 calc R U . . .
C28 C 0.456(2) 0.7945(10) 0.2172(16) 0.121(14) Uani 0.43(2) 1 d . . P B 1
H28A H 0.470510 0.770431 0.175392 0.181 Uiso 0.43(2) 1 calc R U P B 1
H28B H 0.482338 0.832189 0.204999 0.181 Uiso 0.43(2) 1 calc R U P B 1
H28C H 0.356077 0.793363 0.228921 0.181 Uiso 0.43(2) 1 calc R U P B 1
C28A C 0.459(4) 0.8218(8) 0.2994(17) 0.23(2) Uani 0.57(2) 1 d . . P B 2
H28D H 0.501220 0.837359 0.344857 0.350 Uiso 0.57(2) 1 calc R U P B 2
H28E H 0.361962 0.809519 0.306956 0.350 Uiso 0.57(2) 1 calc R U P B 2
H28F H 0.456841 0.849904 0.261080 0.350 Uiso 0.57(2) 1 calc R U P B 2
Cl4 Cl 0.5695(8) 0.6210(3) 0.6018(4) 0.309(4) Uani 1 1 d . . . . .
Cl5 Cl 0.2894(5) 0.6011(2) 0.6299(4) 0.262(3) Uani 1 1 d . . . . .
C39 C 0.4614(17) 0.6100(8) 0.6693(6) 0.190(7) Uani 1 1 d . . . . .
H39A H 0.464120 0.641715 0.703085 0.227 Uiso 1 1 calc R U . . .
H39B H 0.491632 0.576756 0.697170 0.227 Uiso 1 1 calc R U . . .

loop_
_atom_site_aniso_label
_atom_site_aniso_U_11
_atom_site_aniso_U_22
_atom_site_aniso_U_33
_atom_site_aniso_U_23
_atom_site_aniso_U_13
_atom_site_aniso_U_12
Ru1 0.02211(19) 0.0516(3) 0.0369(2) -0.0019(2) 0.00274(15) -0.00120(18)
Ru2 0.0219(2) 0.0753(4) 0.0371(2) 0.0037(2) 0.00183(16) 0.0009(2)
Cl1 0.0491(8) 0.0605(11) 0.0703(11) -0.0150(9) 0.0004(7) -0.0018(7)
Cl2 0.0470(8) 0.0769(13) 0.0750(11) 0.0033(10) -0.0078(7) -0.0068(8)
Cl3 0.149(2) 0.139(2) 0.0486(11) 0.0281(13) 0.0075(12) 0.0205(18)
O1 0.0228(16) 0.079(3) 0.038(2) 0.005(2) -0.0002(14) 0.0026(17)
O2 0.0209(16) 0.079(3) 0.043(2) 0.009(2) 0.0005(14) 0.0058(17)
N1 0.030(2) 0.056(3) 0.035(2) 0.005(2) 0.0023(17) 0.004(2)
N2 0.0175(18) 0.057(3) 0.035(2) 0.004(2) 0.0024(15) 0.0005(18)
C1 0.027(2) 0.056(4) 0.042(3) -0.001(3) 0.004(2) -0.002(2)
C2 0.026(2) 0.066(4) 0.042(3) 0.006(3) -0.001(2) 0.005(3)
C3 0.038(3) 0.075(5) 0.055(4) 0.011(3) -0.003(3) -0.004(3)
C4 0.049(3) 0.073(5) 0.069(5) 0.023(4) 0.006(3) -0.003(3)
C5 0.054(4) 0.085(6) 0.056(4) 0.027(4) 0.007(3) 0.009(4)
C6 0.040(3) 0.083(5) 0.043(3) 0.005(3) 0.000(2) 0.013(3)
C7 0.076(5) 0.106(7) 0.048(4) 0.007(4) -0.003(3) 0.001(5)
C8 0.100(6) 0.111(8) 0.057(5) -0.019(5) -0.015(4) -0.012(6)
C9 0.085(5) 0.069(5) 0.073(5) -0.010(4) -0.003(4) -0.011(4)
C10 0.052(3) 0.065(5) 0.054(4) 0.003(3) 0.000(3) 0.003(3)
C11 0.032(3) 0.061(4) 0.042(3) 0.004(3) 0.003(2) 0.010(3)
C12 0.027(2) 0.049(3) 0.040(3) 0.002(3) -0.005(2) 0.003(2)
C13 0.031(3) 0.053(4) 0.043(3) 0.003(3) 0.000(2) 0.006(2)
C14 0.052(3) 0.056(4) 0.054(4) 0.006(3) 0.001(3) -0.002(3)
C15 0.078(5) 0.065(5) 0.060(4) 0.016(4) 0.009(4) -0.004(4)
C16 0.074(5) 0.089(6) 0.048(4) 0.018(4) 0.001(3) 0.010(4)
C17 0.079(5) 0.100(7) 0.041(4) -0.007(4) -0.017(3) -0.011(4)
C18 0.051(3) 0.078(5) 0.053(4) 0.009(4) -0.004(3) -0.016(3)
C19 0.043(3) 0.066(4) 0.054(4) -0.004(3) 0.025(3) 0.004(3)
C20 0.030(3) 0.079(5) 0.065(4) -0.023(4) 0.019(3) -0.006(3)
C21 0.036(3) 0.076(5) 0.055(4) -0.017(4) -0.001(3) 0.020(3)
C22 0.060(4) 0.049(4) 0.067(4) 0.003(3) 0.012(3) 0.010(3)
C23 0.039(3) 0.056(4) 0.054(4) -0.011(3) 0.003(3) -0.006(3)
C24 0.041(3) 0.085(5) 0.036(3) -0.007(3) 0.004(2) 0.010(3)
C25 0.111(7) 0.090(7) 0.100(7) 0.013(5) 0.050(5) -0.031(5)
C26 0.106(7) 0.064(6) 0.159(10) 0.016(6) 0.011(7) 0.007(5)
C27 0.143(12) 0.146(13) 0.251(18) 0.068(12) 0.021(12) -0.035(9)
C29 0.054(4) 0.130(7) 0.050(4) 0.014(4) 0.014(3) -0.002(4)
C30 0.044(4) 0.174(10) 0.036(3) -0.001(5) 0.002(3) 0.029(5)
C31 0.043(4) 0.132(8) 0.070(5) -0.037(5) 0.008(3) -0.003(4)
C32 0.060(4) 0.083(6) 0.068(5) -0.011(4) 0.016(4) 0.014(4)
C33 0.032(3) 0.119(7) 0.054(4) -0.007(4) 0.003(3) 0.028(4)
C34 0.023(3) 0.122(7) 0.058(4) -0.002(4) 0.013(3) -0.003(4)
C35 0.109(7) 0.152(10) 0.116(8) 0.060(7) 0.051(6) -0.002(7)
C36 0.089(6) 0.088(7) 0.144(9) -0.025(7) 0.027(6) 0.010(5)
C37 0.132(10) 0.128(11) 0.241(17) -0.040(11) 0.011(10) 0.047(8)
C38 0.090(8) 0.117(10) 0.267(17) 0.008(10) 0.048(9) -0.002(7)
C28 0.102(17) 0.094(19) 0.16(3) 0.071(18) -0.055(17) 0.002(13)
C28A 0.45(5) 0.046(11) 0.23(3) 0.046(15) 0.24(3) 0.082(19)
Cl4 0.286(7) 0.344(9) 0.315(8) -0.081(7) 0.165(6) -0.043(6)
Cl5 0.164(4) 0.203(5) 0.415(9) -0.085(5) -0.034(5) -0.002(4)
C39 0.189(14) 0.30(2) 0.075(7) -0.045(11) -0.002(8) 0.000(14)

loop_
_atom_type_symbol
_atom_type_description
_atom_type_scat_dispersion_real
_atom_type_scat_dispersion_imag
_atom_type_scat_source
C C 0.0033 0.0016 'International Tables Vol C Tables 4.2.6.8 and 6.1.1.4'
H H 0.0000 0.0000 'International Tables Vol C Tables 4.2.6.8 and 6.1.1.4'
Cl Cl 0.1484 0.1585 'International Tables Vol C Tables 4.2.6.8 and 6.1.1.4'
N N 0.0061 0.0033 'International Tables Vol C Tables 4.2.6.8 and 6.1.1.4'
O O 0.0106 0.0060 'International Tables Vol C Tables 4.2.6.8 and 6.1.1.4'
Ru Ru -1.2594 0.8363 'International Tables Vol C Tables 4.2.6.8 and 6.1.1.4'

loop_
_geom_angle_atom_site_label_1
_geom_angle_atom_site_label_2
_geom_angle_atom_site_label_3
_geom_angle
_geom_angle_site_symmetry_1
_geom_angle_site_symmetry_3
_geom_angle_publ_flag
O1 Ru1 Cl1 85.15(13) . . ?
O1 Ru1 N2 75.97(14) . . ?
O1 Ru1 C19 150.29(19) . . ?
O1 Ru1 C20 113.4(2) . . ?
O1 Ru1 C21 90.0(2) . . ?
O1 Ru1 C22 93.4(2) . . ?
O1 Ru1 C23 123.2(2) . . ?
O1 Ru1 C24 160.8(2) . . ?
N2 Ru1 Cl1 85.33(13) . . ?
N2 Ru1 C19 133.3(2) . . ?
N2 Ru1 C20 170.5(2) . . ?
N2 Ru1 C21 146.2(2) . . ?
N2 Ru1 C22 110.6(2) . . ?
N2 Ru1 C23 93.82(19) . . ?
N2 Ru1 C24 103.79(18) . . ?
C19 Ru1 Cl1 91.64(18) . . ?
C20 Ru1 Cl1 96.37(19) . . ?
C20 Ru1 C19 37.5(2) . . ?
C21 Ru1 Cl1 124.60(19) . . ?
C21 Ru1 C19 67.6(3) . . ?
C21 Ru1 C20 37.3(2) . . ?
C21 Ru1 C22 38.6(2) . . ?
C21 Ru1 C24 79.7(2) . . ?
C22 Ru1 Cl1 163.16(18) . . ?
C22 Ru1 C19 81.3(3) . . ?
C22 Ru1 C20 68.8(3) . . ?
C22 Ru1 C24 68.5(3) . . ?
C23 Ru1 Cl1 150.60(18) . . ?
C23 Ru1 C19 67.7(2) . . ?
C23 Ru1 C20 80.1(2) . . ?
C23 Ru1 C21 68.1(2) . . ?
C23 Ru1 C22 38.0(2) . . ?
C23 Ru1 C24 37.7(2) . . ?
C24 Ru1 Cl1 114.0(2) . . ?
C24 Ru1 C19 36.9(2) . . ?
C24 Ru1 C20 67.0(2) . . ?
O2 Ru2 Cl2 84.17(13) . . ?
O2 Ru2 N1 76.34(15) . . ?
O2 Ru2 C29 150.3(2) . . ?
O2 Ru2 C30 160.1(3) . . ?
O2 Ru2 C31 121.5(3) . . ?
O2 Ru2 C32 92.2(2) . . ?
O2 Ru2 C33 90.4(2) . . ?
O2 Ru2 C34 113.8(2) . . ?
N1 Ru2 Cl2 85.25(14) . . ?
N1 Ru2 C29 132.8(2) . . ?
N1 Ru2 C30 103.7(2) . . ?
N1 Ru2 C31 94.2(2) . . ?
N1 Ru2 C32 112.4(2) . . ?
N1 Ru2 C33 148.2(3) . . ?
N1 Ru2 C34 169.8(2) . . ?
C29 Ru2 Cl2 92.3(3) . . ?
C30 Ru2 Cl2 115.7(3) . . ?
C30 Ru2 C29 37.1(3) . . ?
C30 Ru2 C34 66.6(2) . . ?
C31 Ru2 Cl2 153.6(3) . . ?
C31 Ru2 C29 68.8(3) . . ?
C31 Ru2 C30 38.8(3) . . ?
C31 Ru2 C32 38.2(3) . . ?
C31 Ru2 C33 68.1(3) . . ?
C31 Ru2 C34 80.3(3) . . ?
C32 Ru2 Cl2 160.6(2) . . ?
C32 Ru2 C29 81.5(3) . . ?
C32 Ru2 C30 69.2(3) . . ?
C32 Ru2 C33 38.3(3) . . ?
C32 Ru2 C34 68.2(3) . . ?
C33 Ru2 Cl2 122.5(2) . . ?
C33 Ru2 C29 66.8(3) . . ?
C33 Ru2 C30 79.3(3) . . ?
C33 Ru2 C34 36.4(3) . . ?
C34 Ru2 Cl2 95.9(2) . . ?
C34 Ru2 C29 37.1(3) . . ?
C1 O1 Ru1 114.9(3) . . ?
C12 O2 Ru2 114.2(3) . . ?
N2 N1 Ru2 113.7(3) . . ?
C1 N1 Ru2 134.1(4) . . ?
C1 N1 N2 112.2(4) . . ?
N1 N2 Ru1 113.8(3) . . ?
C12 N2 Ru1 134.6(4) . . ?
C12 N2 N1 111.6(4) . . ?
O1 C1 N1 123.1(5) . . ?
O1 C1 C2 115.0(4) . . ?
N1 C1 C2 121.7(4) . . ?
C3 C2 C1 119.2(5) . . ?
C3 C2 C11 119.7(5) . . ?
C11 C2 C1 120.9(5) . . ?
C2 C3 H3 119.6 . . ?
C2 C3 C4 120.8(6) . . ?
C4 C3 H3 119.6 . . ?
C3 C4 H4 119.6 . . ?
C5 C4 C3 120.7(7) . . ?
C5 C4 H4 119.6 . . ?
C4 C5 H5 119.4 . . ?
C4 C5 C6 121.1(6) . . ?
C6 C5 H5 119.4 . . ?
C7 C6 C5 121.3(6) . . ?
C7 C6 C11 120.0(7) . . ?
C11 C6 C5 118.7(6) . . ?
C6 C7 H7 119.9 . . ?
C8 C7 C6 120.2(7) . . ?
C8 C7 H7 119.9 . . ?
C7 C8 H8 119.7 . . ?
C7 C8 C9 120.5(7) . . ?
C9 C8 H8 119.7 . . ?
C8 C9 H9 119.8 . . ?
C10 C9 C8 120.5(7) . . ?
C10 C9 H9 119.8 . . ?
C9 C10 H10 119.8 . . ?
C9 C10 C11 120.4(6) . . ?
C11 C10 H10 119.8 . . ?
C2 C11 C6 118.9(6) . . ?
C10 C11 C2 122.7(5) . . ?
C10 C11 C6 118.4(6) . . ?
O2 C12 N2 124.2(5) . . ?
O2 C12 C13 115.8(4) . . ?
N2 C12 C13 120.0(4) . . ?
C14 C13 C12 122.0(5) . . ?
C18 C13 C12 119.1(5) . . ?
C18 C13 C14 118.8(6) . . ?
C13 C14 H14 119.8 . . ?
C13 C14 C15 120.5(6) . . ?
C15 C14 H14 119.8 . . ?
C14 C15 H15 120.4 . . ?
C16 C15 C14 119.1(7) . . ?
C16 C15 H15 120.4 . . ?
C15 C16 Cl3 119.1(6) . . ?
C17 C16 Cl3 119.2(6) . . ?
C17 C16 C15 121.6(7) . . ?
C16 C17 H17 120.4 . . ?
C16 C17 C18 119.2(7) . . ?
C18 C17 H17 120.4 . . ?
C13 C18 C17 120.7(7) . . ?
C13 C18 H18 119.6 . . ?
C17 C18 H18 119.6 . . ?
C20 C19 Ru1 70.4(3) . . ?
C20 C19 C25 120.6(7) . . ?
C24 C19 Ru1 70.2(3) . . ?
C24 C19 C20 118.5(6) . . ?
C24 C19 C25 120.8(7) . . ?
C25 C19 Ru1 128.1(5) . . ?
Ru1 C20 H20 130.7 . . ?
C19 C20 Ru1 72.1(3) . . ?
C19 C20 H20 119.9 . . ?
C21 C20 Ru1 70.0(3) . . ?
C21 C20 C19 120.1(6) . . ?
C21 C20 H20 119.9 . . ?
Ru1 C21 H21 129.7 . . ?
C20 C21 Ru1 72.8(3) . . ?
C20 C21 H21 119.1 . . ?
C20 C21 C22 121.8(6) . . ?
C22 C21 Ru1 71.1(3) . . ?
C22 C21 H21 119.1 . . ?
C21 C22 Ru1 70.4(4) . . ?
C21 C22 C26 120.5(7) . . ?
C23 C22 Ru1 69.5(4) . . ?
C23 C22 C21 116.3(6) . . ?
C23 C22 C26 123.3(7) . . ?
C26 C22 Ru1 129.3(6) . . ?
Ru1 C23 H23 127.7 . . ?
C22 C23 Ru1 72.5(4) . . ?
C22 C23 H23 118.8 . . ?
C24 C23 Ru1 73.2(4) . . ?
C24 C23 C22 122.5(6) . . ?
C24 C23 H23 118.8 . . ?
Ru1 C24 H24 131.2 . . ?
C19 C24 Ru1 72.9(3) . . ?
C19 C24 C23 120.8(6) . . ?
C19 C24 H24 119.6 . . ?
C23 C24 Ru1 69.1(3) . . ?
C23 C24 H24 119.6 . . ?
C19 C25 H25A 109.5 . . ?
C19 C25 H25B 109.5 . . ?
C19 C25 H25C 109.5 . . ?
H25A C25 H25B 109.5 . . ?
H25A C25 H25C 109.5 . . ?
H25B C25 H25C 109.5 . . ?
C22 C26 H26 105.0 . . ?
C27 C26 C22 116.3(9) . . ?
C27 C26 H26 105.0 . . ?
C28 C26 C22 120.7(13) . . ?
C28 C26 C27 115.5(14) . . ?
C28A C26 C22 115.0(11) . . ?
C28A C26 H26 105.0 . . ?
C28A C26 C27 109.4(18) . . ?
C26 C27 H27A 109.5 . . ?
C26 C27 H27B 109.5 . . ?
C26 C27 H27C 109.5 . . ?
H27A C27 H27B 109.5 . . ?
H27A C27 H27C 109.5 . . ?
H27B C27 H27C 109.5 . . ?
C30 C29 Ru2 69.8(4) . . ?
C30 C29 C34 117.6(8) . . ?
C30 C29 C35 121.1(8) . . ?
C34 C29 Ru2 70.0(4) . . ?
C34 C29 C35 121.2(8) . . ?
C35 C29 Ru2 128.9(6) . . ?
Ru2 C30 H30 131.4 . . ?
C29 C30 Ru2 73.1(4) . . ?
C29 C30 H30 119.7 . . ?
C29 C30 C31 120.7(7) . . ?
C31 C30 Ru2 68.7(4) . . ?
C31 C30 H30 119.7 . . ?
Ru2 C31 H31 127.6 . . ?
C30 C31 Ru2 72.5(5) . . ?
C30 C31 H31 119.6 . . ?
C32 C31 Ru2 72.4(4) . . ?
C32 C31 C30 120.8(7) . . ?
C32 C31 H31 119.6 . . ?
C31 C32 Ru2 69.5(5) . . ?
C31 C32 C33 116.6(8) . . ?
C31 C32 C36 126.6(8) . . ?
C33 C32 Ru2 71.1(4) . . ?
C33 C32 C36 116.7(7) . . ?
C36 C32 Ru2 126.4(5) . . ?
Ru2 C33 H33 131.2 . . ?
C32 C33 Ru2 70.6(4) . . ?
C32 C33 H33 118.9 . . ?
C34 C33 Ru2 72.2(4) . . ?
C34 C33 C32 122.1(6) . . ?
C34 C33 H33 118.9 . . ?
Ru2 C34 H34 129.3 . . ?
C29 C34 Ru2 72.9(4) . . ?
C29 C34 H34 118.9 . . ?
C33 C34 Ru2 71.4(3) . . ?
C33 C34 C29 122.1(7) . . ?
C33 C34 H34 118.9 . . ?
C29 C35 H35A 109.5 . . ?
C29 C35 H35B 109.5 . . ?
C29 C35 H35C 109.5 . . ?
H35A C35 H35B 109.5 . . ?
H35A C35 H35C 109.5 . . ?
H35B C35 H35C 109.5 . . ?
C32 C36 H36 106.8 . . ?
C37 C36 C32 109.3(9) . . ?
C37 C36 H36 106.8 . . ?
C38 C36 C32 112.0(9) . . ?
C38 C36 H36 106.8 . . ?
C38 C36 C37 114.7(10) . . ?
C36 C37 H37A 109.5 . . ?
C36 C37 H37B 109.5 . . ?
C36 C37 H37C 109.5 . . ?
H37A C37 H37B 109.5 . . ?
H37A C37 H37C 109.5 . . ?
H37B C37 H37C 109.5 . . ?
C36 C38 H38A 109.5 . . ?
C36 C38 H38B 109.5 . . ?
C36 C38 H38C 109.5 . . ?
H38A C38 H38B 109.5 . . ?
H38A C38 H38C 109.5 . . ?
H38B C38 H38C 109.5 . . ?
C26 C28 H28A 109.5 . . ?
C26 C28 H28B 109.5 . . ?
C26 C28 H28C 109.5 . . ?
H28A C28 H28B 109.5 . . ?
H28A C28 H28C 109.5 . . ?
H28B C28 H28C 109.5 . . ?
C26 C28A H28D 109.5 . . ?
C26 C28A H28E 109.5 . . ?
C26 C28A H28F 109.5 . . ?
H28D C28A H28E 109.5 . . ?
H28D C28A H28F 109.5 . . ?
H28E C28A H28F 109.5 . . ?
Cl4 C39 Cl5 107.6(8) . . ?
Cl4 C39 H39A 110.2 . . ?
Cl4 C39 H39B 110.2 . . ?
Cl5 C39 H39A 110.2 . . ?
Cl5 C39 H39B 110.2 . . ?
H39A C39 H39B 108.5 . . ?

loop_
_geom_bond_atom_site_label_1
_geom_bond_atom_site_label_2
_geom_bond_distance
_geom_bond_site_symmetry_2
_geom_bond_publ_flag
Ru1 Cl1 2.4135(17) . ?
Ru1 O1 2.059(4) . ?
Ru1 N2 2.089(4) . ?
Ru1 C19 2.218(6) . ?
Ru1 C20 2.196(5) . ?
Ru1 C21 2.159(6) . ?
Ru1 C22 2.169(7) . ?
Ru1 C23 2.130(6) . ?
Ru1 C24 2.183(6) . ?
Ru2 Cl2 2.418(2) . ?
Ru2 O2 2.056(4) . ?
Ru2 N1 2.093(4) . ?
Ru2 C29 2.221(7) . ?
Ru2 C30 2.180(6) . ?
Ru2 C31 2.129(8) . ?
Ru2 C32 2.167(8) . ?
Ru2 C33 2.173(6) . ?
Ru2 C34 2.184(5) . ?
Cl3 C16 1.753(7) . ?
O1 C1 1.285(6) . ?
O2 C12 1.289(6) . ?
N1 N2 1.428(6) . ?
N1 C1 1.299(6) . ?
N2 C12 1.301(6) . ?
C1 C2 1.489(7) . ?
C2 C3 1.385(9) . ?
C2 C11 1.419(8) . ?
C3 H3 0.9300 . ?
C3 C4 1.399(9) . ?
C4 H4 0.9300 . ?
C4 C5 1.337(9) . ?
C5 H5 0.9300 . ?
C5 C6 1.431(10) . ?
C6 C7 1.402(9) . ?
C6 C11 1.421(8) . ?
C7 H7 0.9300 . ?
C7 C8 1.362(11) . ?
C8 H8 0.9300 . ?
C8 C9 1.403(11) . ?
C9 H9 0.9300 . ?
C9 C10 1.373(9) . ?
C10 H10 0.9300 . ?
C10 C11 1.409(9) . ?
C12 C13 1.493(7) . ?
C13 C14 1.377(8) . ?
C13 C18 1.372(8) . ?
C14 H14 0.9300 . ?
C14 C15 1.380(9) . ?
C15 H15 0.9300 . ?
C15 C16 1.359(10) . ?
C16 C17 1.353(10) . ?
C17 H17 0.9300 . ?
C17 C18 1.380(9) . ?
C18 H18 0.9300 . ?
C19 C20 1.419(9) . ?
C19 C24 1.392(9) . ?
C19 C25 1.517(10) . ?
C20 H20 0.9300 . ?
C20 C21 1.392(9) . ?
C21 H21 0.9300 . ?
C21 C22 1.429(9) . ?
C22 C23 1.398(9) . ?
C22 C26 1.507(11) . ?
C23 H23 0.9300 . ?
C23 C24 1.395(9) . ?
C24 H24 0.9300 . ?
C25 H25A 0.9600 . ?
C25 H25B 0.9600 . ?
C25 H25C 0.9600 . ?
C26 H26 0.9800 . ?
C26 C27 1.416(14) . ?
C26 C28 1.38(2) . ?
C26 C28A 1.396(19) . ?
C27 H27A 0.9600 . ?
C27 H27B 0.9600 . ?
C27 H27C 0.9600 . ?
C29 C30 1.400(11) . ?
C29 C34 1.402(10) . ?
C29 C35 1.494(12) . ?
C30 H30 0.9300 . ?
C30 C31 1.431(12) . ?
C31 H31 0.9300 . ?
C31 C32 1.406(11) . ?
C32 C33 1.424(10) . ?
C32 C36 1.540(13) . ?
C33 H33 0.9300 . ?
C33 C34 1.362(10) . ?
C34 H34 0.9300 . ?
C35 H35A 0.9600 . ?
C35 H35B 0.9600 . ?
C35 H35C 0.9600 . ?
C36 H36 0.9800 . ?
C36 C37 1.526(13) . ?
C36 C38 1.474(13) . ?
C37 H37A 0.9600 . ?
C37 H37B 0.9600 . ?
C37 H37C 0.9600 . ?
C38 H38A 0.9600 . ?
C38 H38B 0.9600 . ?
C38 H38C 0.9600 . ?
C28 H28A 0.9600 . ?
C28 H28B 0.9600 . ?
C28 H28C 0.9600 . ?
C28A H28D 0.9600 . ?
C28A H28E 0.9600 . ?
C28A H28F 0.9600 . ?
Cl4 C39 1.635(14) . ?
Cl5 C39 1.714(14) . ?
C39 H39A 0.9700 . ?
C39 H39B 0.9700 . ?

loop_
_geom_torsion_atom_site_label_1
_geom_torsion_atom_site_label_2
_geom_torsion_atom_site_label_3
_geom_torsion_atom_site_label_4
_geom_torsion
_geom_torsion_site_symmetry_1
_geom_torsion_site_symmetry_2
_geom_torsion_site_symmetry_3
_geom_torsion_site_symmetry_4
_geom_torsion_publ_flag
Ru1 O1 C1 N1 4.3(8) . . . . ?
Ru1 O1 C1 C2 -172.2(4) . . . . ?
Ru1 N2 C12 O2 179.1(4) . . . . ?
Ru1 N2 C12 C13 -0.3(9) . . . . ?
Ru1 C19 C20 C21 -52.8(5) . . . . ?
Ru1 C19 C24 C23 51.8(5) . . . . ?
Ru1 C20 C21 C22 -53.7(5) . . . . ?
Ru1 C21 C22 C23 -53.8(5) . . . . ?
Ru1 C21 C22 C26 124.7(7) . . . . ?
Ru1 C22 C23 C24 -56.0(5) . . . . ?
Ru1 C22 C26 C27 -68.5(14) . . . . ?
Ru1 C22 C26 C28 79.8(19) . . . . ?
Ru1 C22 C26 C28A 162(2) . . . . ?
Ru1 C23 C24 C19 -53.6(5) . . . . ?
Ru2 O2 C12 N2 0.8(7) . . . . ?
Ru2 O2 C12 C13 -179.8(4) . . . . ?
Ru2 N1 N2 Ru1 179.9(2) . . . . ?
Ru2 N1 N2 C12 -0.9(6) . . . . ?
Ru2 N1 C1 O1 177.9(4) . . . . ?
Ru2 N1 C1 C2 -5.8(9) . . . . ?
Ru2 C29 C30 C31 -51.5(6) . . . . ?
Ru2 C29 C34 C33 54.0(6) . . . . ?
Ru2 C30 C31 C32 -56.1(6) . . . . ?
Ru2 C31 C32 C33 -54.9(6) . . . . ?
Ru2 C31 C32 C36 120.7(8) . . . . ?
Ru2 C32 C33 C34 -52.9(6) . . . . ?
Ru2 C32 C36 C37 -154.3(7) . . . . ?
Ru2 C32 C36 C38 77.5(11) . . . . ?
Ru2 C33 C34 C29 -54.7(6) . . . . ?
Cl3 C16 C17 C18 178.9(6) . . . . ?
O1 C1 C2 C3 111.8(6) . . . . ?
O1 C1 C2 C11 -63.2(7) . . . . ?
O2 C12 C13 C14 -109.5(6) . . . . ?
O2 C12 C13 C18 66.8(7) . . . . ?
N1 N2 C12 O2 0.1(8) . . . . ?
N1 N2 C12 C13 -179.3(5) . . . . ?
N1 C1 C2 C3 -64.8(8) . . . . ?
N1 C1 C2 C11 120.2(6) . . . . ?
N2 N1 C1 O1 -3.5(8) . . . . ?
N2 N1 C1 C2 172.8(5) . . . . ?
N2 C12 C13 C14 69.9(8) . . . . ?
N2 C12 C13 C18 -113.8(6) . . . . ?
C1 N1 N2 Ru1 1.0(6) . . . . ?
C1 N1 N2 C12 -179.8(5) . . . . ?
C1 C2 C3 C4 -175.9(5) . . . . ?
C1 C2 C11 C6 176.1(5) . . . . ?
C1 C2 C11 C10 -5.5(8) . . . . ?
C2 C3 C4 C5 0.6(10) . . . . ?
C3 C2 C11 C6 1.1(8) . . . . ?
C3 C2 C11 C10 179.5(6) . . . . ?
C3 C4 C5 C6 -0.6(10) . . . . ?
C4 C5 C6 C7 179.6(7) . . . . ?
C4 C5 C6 C11 0.9(9) . . . . ?
C5 C6 C7 C8 -179.5(7) . . . . ?
C5 C6 C11 C2 -1.1(8) . . . . ?
C5 C6 C11 C10 -179.6(5) . . . . ?
C6 C7 C8 C9 0.2(13) . . . . ?
C7 C6 C11 C2 -179.8(6) . . . . ?
C7 C6 C11 C10 1.7(9) . . . . ?
C7 C8 C9 C10 -0.4(13) . . . . ?
C8 C9 C10 C11 1.2(11) . . . . ?
C9 C10 C11 C2 179.7(6) . . . . ?
C9 C10 C11 C6 -1.9(9) . . . . ?
C11 C2 C3 C4 -0.8(9) . . . . ?
C11 C6 C7 C8 -0.9(11) . . . . ?
C12 C13 C14 C15 177.6(6) . . . . ?
C12 C13 C18 C17 -179.5(6) . . . . ?
C13 C14 C15 C16 1.4(10) . . . . ?
C14 C13 C18 C17 -3.1(10) . . . . ?
C14 C15 C16 Cl3 179.4(5) . . . . ?
C14 C15 C16 C17 -2.4(12) . . . . ?
C15 C16 C17 C18 0.7(12) . . . . ?
C16 C17 C18 C13 2.1(11) . . . . ?
C18 C13 C14 C15 1.3(9) . . . . ?
C19 C20 C21 Ru1 53.8(5) . . . . ?
C19 C20 C21 C22 0.1(9) . . . . ?
C20 C19 C24 Ru1 -53.1(5) . . . . ?
C20 C19 C24 C23 -1.2(9) . . . . ?
C20 C21 C22 Ru1 54.4(5) . . . . ?
C20 C21 C22 C23 0.6(9) . . . . ?
C20 C21 C22 C26 179.2(7) . . . . ?
C21 C22 C23 Ru1 54.2(5) . . . . ?
C21 C22 C23 C24 -1.8(9) . . . . ?
C21 C22 C26 C27 -157.2(11) . . . . ?
C21 C22 C26 C28 -9(2) . . . . ?
C21 C22 C26 C28A 73(2) . . . . ?
C22 C23 C24 Ru1 55.7(5) . . . . ?
C22 C23 C24 C19 2.1(9) . . . . ?
C23 C22 C26 C27 21.3(15) . . . . ?
C23 C22 C26 C28 169.6(18) . . . . ?
C23 C22 C26 C28A -108(2) . . . . ?
C24 C19 C20 Ru1 53.0(5) . . . . ?
C24 C19 C20 C21 0.1(8) . . . . ?
C25 C19 C20 Ru1 -123.4(6) . . . . ?
C25 C19 C20 C21 -176.2(6) . . . . ?
C25 C19 C24 Ru1 123.3(6) . . . . ?
C25 C19 C24 C23 175.1(6) . . . . ?
C26 C22 C23 Ru1 -124.3(8) . . . . ?
C26 C22 C23 C24 179.7(7) . . . . ?
C29 C30 C31 Ru2 53.5(7) . . . . ?
C29 C30 C31 C32 -2.6(11) . . . . ?
C30 C29 C34 Ru2 -52.8(6) . . . . ?
C30 C29 C34 C33 1.2(11) . . . . ?
C30 C31 C32 Ru2 56.2(6) . . . . ?
C30 C31 C32 C33 1.3(10) . . . . ?
C30 C31 C32 C36 176.9(7) . . . . ?
C31 C32 C33 Ru2 54.1(6) . . . . ?
C31 C32 C33 C34 1.2(10) . . . . ?
C31 C32 C36 C37 115.4(10) . . . . ?
C31 C32 C36 C38 -12.8(13) . . . . ?
C32 C33 C34 Ru2 52.1(6) . . . . ?
C32 C33 C34 C29 -2.5(11) . . . . ?
C33 C32 C36 C37 -69.0(11) . . . . ?
C33 C32 C36 C38 162.8(9) . . . . ?
C34 C29 C30 Ru2 52.9(6) . . . . ?
C34 C29 C30 C31 1.3(11) . . . . ?
C35 C29 C30 Ru2 -124.0(8) . . . . ?
C35 C29 C30 C31 -175.6(7) . . . . ?
C35 C29 C34 Ru2 124.1(8) . . . . ?
C35 C29 C34 C33 178.1(7) . . . . ?
C36 C32 C33 Ru2 -122.0(6) . . . . ?
C36 C32 C33 C34 -174.8(7) . . . . ?
